data_1010316
loop_
_publ_author_name
'Podschus, E'
'Hofmann, U'
'Leschewski, K'

_publ_section_title
;
Roentgenographische Strukturuntersuchungen von Ultramarinblau und
seinen Reaktionsprodukten
;
_journal_coden_ASTM ZAACAB
_journal_name_full
;
Zeitschrift fuer Anorganische und Allgemeine Chemie
;
_journal_page_first 305
_journal_page_last 333
_journal_paper_doi 10.1002/zaac.19362280402
_journal_volume 228
_journal_year 1936
_chemical_formula_analytical 'Si6.13 Al5.87 Na6.63 O24 S2.45'
_chemical_formula_structural 'Si6 Al6 Na8 S2.5 O24 (H2 O).6'
_chemical_formula_sum 'Al6 H1.2 Na8 O24.6 S2.5 Si6'
_chemical_name_systematic
;
Silicon aluminium sodium sulfide oxide hydrate *
;
_space_group_IT_number 218
_symmetry_cell_setting cubic
_symmetry_Int_Tables_number 218
_symmetry_space_group_name_Hall 'P -4n 2 3'
_symmetry_space_group_name_H-M 'P -4 3 n'
_cell_angle_alpha 90
_cell_angle_beta 90
_cell_angle_gamma 90
_cell_formula_units_Z 1
_cell_length_a 9.06
_cell_length_b 9.06
_cell_length_c 9.06
_cell_volume 743.7
_exptl_crystal_density_meas 2.32
_cod_original_formula_sum 'H1.2 Al6 Na8 O24.6 S2.5 Si6'
_cod_database_code 1010316

loop_
_symmetry_equiv_pos_as_xyz
x,y,z
y,z,x
z,x,y
-x,y,-z
-y,z,-x
-z,x,-y
x,-y,-z
y,-z,-x
z,-x,-y
-x,-y,z
-y,-z,x
-z,-x,y
1/2+x,1/2+z,1/2+y
1/2+y,1/2+x,1/2+z
1/2+z,1/2+y,1/2+x
1/2-x,1/2-z,1/2+y
1/2-y,1/2-x,1/2+z
1/2-z,1/2-y,1/2+x
1/2+x,1/2-z,1/2-y
1/2+y,1/2-x,1/2-z
1/2+z,1/2-y,1/2-x
1/2-x,1/2+z,1/2-y
1/2-y,1/2+x,1/2-z
1/2-z,1/2+y,1/2-x

loop_
_atom_site_label
_atom_site_type_symbol
_atom_site_symmetry_multiplicity
_atom_site_Wyckoff_symbol
_atom_site_fract_x
_atom_site_fract_y
_atom_site_fract_z
_atom_site_occupancy
_atom_site_attached_hydrogens
_atom_site_calc_flag
Na1 Na1+ 8 e 0.217(3) 0.217(3) 0.217(3) 1. 0 d
Al1 Al3+ 6 c 0.5 0. 0.25 1. 0 d
Si1 Si4+ 6 d 0. 0.5 0.25 1. 0 d
O1 O2- 24 i 0.136(6) 0.475(6) 0.147(6) 1. 0 d
S1 S1- 12 f 0.110(6) 0. 0. 0.183 0 d
S2 S2- 2 a 0. 0. 0. 0.15 0 d
O2 O2- 2 a 0. 0. 0. 0.3 2 d
H1 H1+ 2 a -1. -1. -1. 0.6 0 dum

loop_
_atom_type_symbol
_atom_type_oxidation_number
Na1+ 1.000
Al3+ 3.000
Si4+ 4.000
O2- -2.000
S1- -0.640
S2- -2.000
H1+ 1.000
